data_7045305
loop_
_publ_author_name
'Cui, Chun-Xiao'
'Ren, Shikuo'
'Qiu, Zaozao'
'Xie, Zuowei'

_publ_section_title
;
 Synthesis of carborane-fused carbo- and heterocycles via
 zirconacyclopentane intermediates.
;
_journal_issue 7
_journal_name_full 'Dalton transactions (Cambridge, England : 2003)'
_journal_page_first 2453
_journal_page_last 2459
_journal_paper_doi 10.1039/c7dt04751g
_journal_volume 47
_journal_year 2018
_chemical_formula_moiety 'C8 H22 B10 Te'
_chemical_formula_sum 'C8 H22 B10 Te'
_chemical_formula_weight 353.95
_space_group_crystal_system monoclinic
_space_group_IT_number 14
_space_group_name_Hall '-P 2yn'
_space_group_name_H-M_alt 'P 1 21/n 1'
_symmetry_space_group_name_Hall '-P 2yn'
_symmetry_space_group_name_H-M 'P 1 21/n 1'
_atom_sites_solution_hydrogens geom
_atom_sites_solution_primary dual
_audit_creation_date 2017-11-24
_audit_creation_method
;
Olex2 1.2
(compiled 2017.08.10 svn.r3458 for OlexSys, GUI svn.r5381)
;
_audit_update_record
;
2017-12-15 deposited with the CCDC.
2018-01-16 downloaded from the CCDC.
;
_cell_angle_alpha 90
_cell_angle_beta 107.5980(10)
_cell_angle_gamma 90
_cell_formula_units_Z 8
_cell_length_a 14.8329(4)
_cell_length_b 9.6869(3)
_cell_length_c 23.4211(7)
_cell_measurement_reflns_used 9957
_cell_measurement_temperature 296(2)
_cell_measurement_theta_max 60.62
_cell_measurement_theta_min 5.446
_cell_volume 3207.77(16)
_computing_cell_refinement 'SAINT v8.37A (Bruker, 2015)'
_computing_data_reduction 'SAINT v8.37A (Bruker, 2015)'
_computing_molecular_graphics 'Olex2 (Dolomanov et al., 2009)'
_computing_publication_material 'Olex2 (Dolomanov et al., 2009)'
_computing_structure_refinement 'ShelXL (Sheldrick, 2015)'
_computing_structure_solution 'ShelXT (Sheldrick, 2015)'
_diffrn_ambient_temperature 296
_diffrn_measured_fraction_theta_full 0.991
_diffrn_measured_fraction_theta_max 0.989
_diffrn_measurement_device_type 'Bruker D8 Venture'
_diffrn_measurement_method '\f and \w scans'
_diffrn_radiation_type GaK\a
_diffrn_radiation_wavelength 1.34139
_diffrn_reflns_av_R_equivalents 0.0696
_diffrn_reflns_av_unetI/netI 0.0614
_diffrn_reflns_Laue_measured_fraction_full 0.991
_diffrn_reflns_Laue_measured_fraction_max 0.989
_diffrn_reflns_limit_h_max 19
_diffrn_reflns_limit_h_min -13
_diffrn_reflns_limit_k_max 12
_diffrn_reflns_limit_k_min -12
_diffrn_reflns_limit_l_max 29
_diffrn_reflns_limit_l_min -30
_diffrn_reflns_number 26292
_diffrn_reflns_point_group_measured_fraction_full 0.991
_diffrn_reflns_point_group_measured_fraction_max 0.989
_diffrn_reflns_theta_full 53.594
_diffrn_reflns_theta_max 60.679
_diffrn_reflns_theta_min 4.828
_diffrn_standards_number 0
_exptl_absorpt_coefficient_mu 9.747
_exptl_absorpt_correction_T_max 0.7519
_exptl_absorpt_correction_T_min 0.2558
_exptl_absorpt_correction_type multi-scan
_exptl_absorpt_process_details
'SADABS-2016/2 (Bruker,2016/2) was used for absorption correction. wR2(int) was 0.1861 before and 0.0993 after correction. The Ratio of minimum to maximum transmission is 0.3402. The \l/2 correction factor is Not present.'
_exptl_crystal_colour colourless
_exptl_crystal_density_diffrn 1.466
_exptl_crystal_description BLOCK
_exptl_crystal_F_000 1376
_exptl_crystal_recrystallization_method 'Re-crystallisation from solvent: n-Hexane'
_exptl_crystal_size_max 0.12
_exptl_crystal_size_mid 0.08
_exptl_crystal_size_min 0.05
_refine_diff_density_max 1.772
_refine_diff_density_min -2.228
_refine_diff_density_rms 0.146
_refine_ls_extinction_method none
_refine_ls_goodness_of_fit_ref 1.080
_refine_ls_hydrogen_treatment constr
_refine_ls_matrix_type full
_refine_ls_number_parameters 345
_refine_ls_number_reflns 7309
_refine_ls_number_restraints 0
_refine_ls_restrained_S_all 1.080
_refine_ls_R_factor_all 0.0750
_refine_ls_R_factor_gt 0.0659
_refine_ls_shift/su_max 0.001
_refine_ls_shift/su_mean 0.000
_refine_ls_structure_factor_coef Fsqd
_refine_ls_weighting_details 'w=1/[\s^2^(Fo^2^)+(0.1049P)^2^+5.6967P] where P=(Fo^2^+2Fc^2^)/3'
_refine_ls_weighting_scheme calc
_refine_ls_wR_factor_gt 0.1820
_refine_ls_wR_factor_ref 0.1916
_reflns_Friedel_coverage 0.000
_reflns_number_gt 6091
_reflns_number_total 7309
_reflns_threshold_expression 'I > 2\s(I)'
_cod_data_source_file c7dt04751g2.cif
_cod_data_source_block 2c
_cod_depositor_comments 'Adding full bibliography for 7045305--7045308.cif.'
_cod_database_code 7045305
_shelx_shelxl_version_number 2016/6
_shelx_space_group_comment
;
The symmetry employed for this shelxl refinement is uniquely defined
by the following loop, which should always be used as a source of
symmetry information in preference to the above space-group names.
They are only intended as comments.
;
_shelx_estimated_absorpt_t_max 0.641
_shelx_estimated_absorpt_t_min 0.388
_olex2_refinement_description
;
1. Fixed Uiso
 At 1.2 times of:
  All B(H) groups, All C(H) groups, All C(H,H) groups
 At 1.5 times of:
  All C(H,H,H) groups
2.a Ternary CH refined with riding coordinates:
 C3(H3), C3A(H3AA)
2.b Secondary CH2 refined with riding coordinates:
 C4(H4A,H4B), C5(H5A,H5B), C6(H6A,H6B), C7(H7A,H7B), C4A(H4AA,H4AB), C5A(H5AA,
 H5AB), C6A(H6AA,H6AB), C7A(H7AA,H7AB)
2.c Idealised Me refined as rotating group:
 C8(H8A,H8B,H8C), C8A(H8AA,H8AB,H8AC)
2.d Boron cage BH refined with riding coordinates:
 B3(H3A), B4(H4), B5(H5), B6(H6), B7(H7), B8(H8), B9(H9), B10(H10), B11(H11),
 B12(H12), B3A(H3AB), B4A(H4AC), B5A(H5AC), B6A(H6AC), B7A(H7AC), B8A(H8AD),
 B9A(H9A), B10A(H10A), B11A(H11A), B12A(H12A)
;
_olex2_submission_special_instructions 'No special instructions were received'

loop_
_space_group_symop_operation_xyz
'x, y, z'
'-x+1/2, y+1/2, -z+1/2'
'-x, -y, -z'
'x-1/2, -y-1/2, z-1/2'

loop_
_atom_site_label
_atom_site_type_symbol
_atom_site_fract_x
_atom_site_fract_y
_atom_site_fract_z
_atom_site_U_iso_or_equiv
_atom_site_adp_type
_atom_site_occupancy
_atom_site_site_symmetry_order
_atom_site_calc_flag
_atom_site_refinement_flags_posn
Te1 Te 0.52747(3) 0.65384(4) 0.23208(2) 0.05696(16) Uani 1 1 d .
C1 C 0.6161(4) 0.7674(5) 0.3063(3) 0.0444(11) Uani 1 1 d .
C2 C 0.7071(4) 0.6712(5) 0.3452(2) 0.0423(11) Uani 1 1 d .
C3 C 0.7052(4) 0.5251(6) 0.3177(3) 0.0488(12) Uani 1 1 d .
H3 H 0.743992 0.529822 0.290509 0.059 Uiso 1 1 calc R
C4 C 0.6068(5) 0.4821(6) 0.2802(3) 0.0544(13) Uani 1 1 d .
H4A H 0.573353 0.442733 0.306099 0.065 Uiso 1 1 calc R
H4B H 0.611747 0.411528 0.251938 0.065 Uiso 1 1 calc R
C5 C 0.7491(5) 0.4128(6) 0.3642(3) 0.0565(14) Uani 1 1 d .
H5A H 0.722198 0.421826 0.396958 0.068 Uiso 1 1 calc R
H5B H 0.729623 0.323627 0.345677 0.068 Uiso 1 1 calc R
C6 C 0.8560(5) 0.4118(6) 0.3905(3) 0.0610(16) Uani 1 1 d .
H6A H 0.883740 0.412888 0.357897 0.073 Uiso 1 1 calc R
H6B H 0.875573 0.495557 0.413565 0.073 Uiso 1 1 calc R
C7 C 0.8946(6) 0.2894(7) 0.4301(3) 0.0675(18) Uani 1 1 d .
H7A H 0.866621 0.287574 0.462551 0.081 Uiso 1 1 calc R
H7B H 0.875854 0.205441 0.406970 0.081 Uiso 1 1 calc R
C8 C 0.9987(6) 0.2907(9) 0.4558(4) 0.081(2) Uani 1 1 d .
H8A H 1.026903 0.305243 0.424427 0.121 Uiso 1 1 calc GR
H8B H 1.019606 0.203914 0.475033 0.121 Uiso 1 1 calc GR
H8C H 1.017089 0.363851 0.484656 0.121 Uiso 1 1 calc GR
B3 B 0.7268(5) 0.8002(6) 0.2996(3) 0.0449(13) Uani 1 1 d .
H3A H 0.747097 0.781144 0.258852 0.054 Uiso 1 1 calc R
B4 B 0.6498(5) 0.9347(7) 0.3031(3) 0.0496(14) Uani 1 1 d .
H4 H 0.620381 1.004045 0.264774 0.060 Uiso 1 1 calc R
B5 B 0.5817(5) 0.8821(8) 0.3502(4) 0.0552(16) Uani 1 1 d .
H5 H 0.508543 0.917595 0.342421 0.066 Uiso 1 1 calc R
B6 B 0.6176(5) 0.7121(8) 0.3759(3) 0.0537(16) Uani 1 1 d .
H6 H 0.567945 0.636606 0.384639 0.064 Uiso 1 1 calc R
B7 B 0.8051(5) 0.7712(6) 0.3715(3) 0.0467(13) Uani 1 1 d .
H7 H 0.877478 0.733537 0.378155 0.056 Uiso 1 1 calc R
B8 B 0.7703(5) 0.9404(6) 0.3466(3) 0.0510(15) Uani 1 1 d .
H8 H 0.820100 1.014756 0.337198 0.061 Uiso 1 1 calc R
B9 B 0.6809(6) 0.9927(7) 0.3786(4) 0.0578(17) Uani 1 1 d .
H9 H 0.672317 1.101006 0.390074 0.069 Uiso 1 1 calc R
B10 B 0.6615(7) 0.8549(9) 0.4235(4) 0.066(2) Uani 1 1 d .
H10 H 0.640627 0.873729 0.464039 0.079 Uiso 1 1 calc R
B11 B 0.7382(6) 0.7171(8) 0.4191(3) 0.0547(16) Uani 1 1 d .
H11 H 0.766720 0.644796 0.456479 0.066 Uiso 1 1 calc R
B12 B 0.7779(6) 0.8912(7) 0.4209(3) 0.0556(16) Uani 1 1 d .
H12 H 0.832665 0.933297 0.459866 0.067 Uiso 1 1 calc R
Te1A Te 0.44299(3) 0.43886(4) 0.10511(2) 0.05462(15) Uani 1 1 d .
C1A C 0.3691(4) 0.2707(6) 0.1294(3) 0.0479(12) Uani 1 1 d .
C2A C 0.2684(4) 0.3241(5) 0.1363(2) 0.0445(11) Uani 1 1 d .
C3A C 0.2536(4) 0.4814(5) 0.1288(3) 0.0474(12) Uani 1 1 d .
H3AA H 0.276675 0.523008 0.168706 0.057 Uiso 1 1 calc R
C4A C 0.3101(4) 0.5432(6) 0.0907(3) 0.0489(12) Uani 1 1 d .
H4AA H 0.321635 0.640141 0.100568 0.059 Uiso 1 1 calc R
H4AB H 0.273709 0.536534 0.048778 0.059 Uiso 1 1 calc R
C5A C 0.1485(4) 0.5189(6) 0.1027(3) 0.0535(14) Uani 1 1 d .
H5AA H 0.124753 0.478922 0.063034 0.064 Uiso 1 1 calc R
H5AB H 0.114111 0.477040 0.127491 0.064 Uiso 1 1 calc R
C6A C 0.1276(6) 0.6718(7) 0.0983(4) 0.075(2) Uani 1 1 d .
H6AA H 0.161347 0.714501 0.073248 0.089 Uiso 1 1 calc R
H6AB H 0.150661 0.712608 0.137837 0.089 Uiso 1 1 calc R
C7A C 0.0217(7) 0.7023(10) 0.0719(7) 0.116(4) Uani 1 1 d .
H7AA H -0.000487 0.656634 0.033341 0.139 Uiso 1 1 calc R
H7AB H -0.010477 0.659567 0.097780 0.139 Uiso 1 1 calc R
C8A C -0.0076(9) 0.8429(11) 0.0636(6) 0.115(4) Uani 1 1 d .
H8AA H 0.006385 0.879597 0.029193 0.172 Uiso 1 1 calc GR
H8AB H 0.025388 0.895350 0.098453 0.172 Uiso 1 1 calc GR
H8AC H -0.074486 0.848503 0.057657 0.172 Uiso 1 1 calc GR
B3A B 0.2666(6) 0.2284(7) 0.0745(3) 0.0526(15) Uani 1 1 d .
H3AB H 0.245655 0.269283 0.028512 0.063 Uiso 1 1 calc R
B4A B 0.3597(8) 0.1077(8) 0.1003(4) 0.075(2) Uani 1 1 d .
H4AC H 0.398636 0.068225 0.070503 0.090 Uiso 1 1 calc R
B5A B 0.4189(8) 0.1432(9) 0.1777(5) 0.078(3) Uani 1 1 d .
H5AC H 0.495526 0.127831 0.197494 0.093 Uiso 1 1 calc R
B6A B 0.3599(6) 0.2797(8) 0.2003(3) 0.0612(18) Uani 1 1 d .
H6AC H 0.398212 0.352504 0.235324 0.073 Uiso 1 1 calc R
B7A B 0.2422(9) 0.0569(8) 0.0923(4) 0.076(3) Uani 1 1 d .
H7AC H 0.204237 -0.016717 0.057601 0.092 Uiso 1 1 calc R
B8A B 0.3350(9) 0.0037(9) 0.1558(5) 0.091(3) Uani 1 1 d .
H8AD H 0.357481 -0.104857 0.162364 0.109 Uiso 1 1 calc R
B9A B 0.3343(9) 0.1107(10) 0.2168(4) 0.081(3) Uani 1 1 d .
H9A H 0.356052 0.071434 0.263041 0.097 Uiso 1 1 calc R
B10A B 0.2400(7) 0.2325(8) 0.1911(4) 0.0629(19) Uani 1 1 d .
H10A H 0.200483 0.275536 0.219896 0.076 Uiso 1 1 calc R
B11A B 0.1826(7) 0.1970(8) 0.1135(4) 0.0634(19) Uani 1 1 d .
H11A H 0.106525 0.215394 0.092622 0.076 Uiso 1 1 calc R
B12A B 0.2272(8) 0.0597(7) 0.1649(4) 0.073(2) Uani 1 1 d .
H12A H 0.179392 -0.012345 0.177780 0.087 Uiso 1 1 calc R

loop_
_atom_site_aniso_label
_atom_site_aniso_U_11
_atom_site_aniso_U_22
_atom_site_aniso_U_33
_atom_site_aniso_U_23
_atom_site_aniso_U_13
_atom_site_aniso_U_12
Te1 0.0508(2) 0.0494(2) 0.0664(3) -0.00826(16) 0.01131(18) 0.00036(16)
C1 0.046(3) 0.037(2) 0.056(3) -0.004(2) 0.023(2) 0.003(2)
C2 0.044(3) 0.034(2) 0.053(3) 0.000(2) 0.021(2) -0.003(2)
C3 0.058(3) 0.034(2) 0.057(3) -0.006(2) 0.022(3) -0.002(2)
C4 0.057(3) 0.039(3) 0.068(3) -0.005(3) 0.022(3) -0.004(3)
C5 0.070(4) 0.038(3) 0.063(3) 0.002(2) 0.023(3) -0.001(3)
C6 0.068(4) 0.039(3) 0.074(4) 0.006(3) 0.018(3) 0.002(3)
C7 0.080(5) 0.041(3) 0.076(4) 0.008(3) 0.016(4) 0.002(3)
C8 0.081(5) 0.063(4) 0.087(5) 0.012(4) 0.011(4) 0.015(4)
B3 0.050(3) 0.036(3) 0.057(3) -0.002(2) 0.030(3) -0.002(3)
B4 0.050(4) 0.038(3) 0.064(4) 0.000(3) 0.022(3) 0.003(3)
B5 0.051(4) 0.051(4) 0.074(4) -0.017(3) 0.035(3) 0.003(3)
B6 0.056(4) 0.057(4) 0.057(3) -0.008(3) 0.030(3) -0.014(3)
B7 0.045(3) 0.037(3) 0.060(3) -0.005(2) 0.019(3) -0.002(2)
B8 0.057(4) 0.034(3) 0.071(4) -0.006(3) 0.033(3) -0.005(3)
B9 0.065(4) 0.041(3) 0.076(4) -0.017(3) 0.034(4) -0.001(3)
B10 0.081(6) 0.069(5) 0.063(4) -0.017(4) 0.045(4) -0.016(4)
B11 0.063(4) 0.053(4) 0.049(3) 0.000(3) 0.019(3) -0.011(3)
B12 0.067(4) 0.046(3) 0.058(4) -0.015(3) 0.025(3) -0.013(3)
Te1A 0.0478(2) 0.0519(2) 0.0712(3) -0.00012(16) 0.02845(19) 0.00024(15)
C1A 0.048(3) 0.041(3) 0.059(3) 0.006(2) 0.022(2) 0.010(2)
C2A 0.051(3) 0.035(2) 0.053(3) 0.003(2) 0.024(2) 0.001(2)
C3A 0.058(3) 0.031(2) 0.063(3) -0.001(2) 0.033(3) -0.004(2)
C4A 0.044(3) 0.038(3) 0.072(3) 0.013(2) 0.028(3) 0.007(2)
C5A 0.052(3) 0.039(3) 0.082(4) 0.007(3) 0.039(3) 0.003(2)
C6A 0.085(5) 0.046(3) 0.114(6) 0.014(4) 0.063(5) 0.021(3)
C7A 0.083(6) 0.067(5) 0.219(14) 0.033(7) 0.080(8) 0.018(5)
C8A 0.120(9) 0.089(7) 0.127(9) 0.011(6) 0.025(7) 0.045(6)
B3A 0.066(4) 0.040(3) 0.054(3) -0.002(3) 0.021(3) -0.003(3)
B4A 0.106(7) 0.042(4) 0.091(6) 0.003(4) 0.049(5) 0.024(4)
B5A 0.081(6) 0.064(5) 0.091(6) 0.029(4) 0.029(5) 0.023(4)
B6A 0.076(5) 0.057(4) 0.051(3) 0.010(3) 0.019(3) 0.008(4)
B7A 0.121(8) 0.037(3) 0.080(5) -0.009(3) 0.044(5) -0.014(4)
B8A 0.128(9) 0.044(4) 0.110(7) 0.028(5) 0.051(7) 0.020(5)
B9A 0.116(8) 0.062(5) 0.072(5) 0.030(4) 0.038(5) 0.009(5)
B10A 0.087(6) 0.047(4) 0.067(4) 0.009(3) 0.041(4) -0.004(4)
B11A 0.076(5) 0.040(3) 0.081(5) -0.002(3) 0.033(4) -0.014(3)
B12A 0.104(7) 0.035(3) 0.090(6) 0.012(3) 0.046(5) -0.005(4)

loop_
_atom_type_symbol
_atom_type_description
_atom_type_scat_dispersion_real
_atom_type_scat_dispersion_imag
_atom_type_scat_source
C C 0.0150 0.0070 'International Tables Vol C Tables 4.2.6.8 and 6.1.1.4'
H H 0.0000 0.0000 'International Tables Vol C Tables 4.2.6.8 and 6.1.1.4'
B B 0.0070 0.0030 'International Tables Vol C Tables 4.2.6.8 and 6.1.1.4'
Te Te 0.1820 5.3580 'International Tables Vol C Tables 4.2.6.8 and 6.1.1.4'

loop_
_geom_angle_atom_site_label_1
_geom_angle_atom_site_label_2
_geom_angle_atom_site_label_3
_geom_angle
C1 Te1 C4 82.4(2)
C2 C1 Te1 110.7(3)
C2 C1 B3 61.1(3)
C2 C1 B4 110.9(4)
C2 C1 B5 112.2(5)
C2 C1 B6 61.9(4)
B3 C1 Te1 112.9(3)
B4 C1 Te1 124.7(4)
B4 C1 B3 61.4(4)
B4 C1 B6 114.8(5)
B5 C1 Te1 127.3(4)
B5 C1 B3 113.8(4)
B5 C1 B4 63.2(4)
B5 C1 B6 63.0(4)
B6 C1 Te1 116.2(4)
B6 C1 B3 114.0(5)
C1 C2 B3 61.1(3)
C1 C2 B6 60.3(4)
C1 C2 B7 110.0(4)
C1 C2 B11 109.5(4)
C3 C2 C1 111.9(4)
C3 C2 B3 112.9(4)
C3 C2 B6 117.4(4)
C3 C2 B7 125.2(5)
C3 C2 B11 128.5(5)
B3 C2 B6 112.6(4)
B7 C2 B3 61.7(4)
B7 C2 B6 113.4(4)
B7 C2 B11 63.0(4)
B11 C2 B3 113.2(4)
B11 C2 B6 61.8(4)
C2 C3 H3 106.7
C4 C3 C2 112.6(5)
C4 C3 H3 106.7
C4 C3 C5 110.0(5)
C5 C3 C2 113.6(5)
C5 C3 H3 106.7
Te1 C4 H4A 109.3
Te1 C4 H4B 109.3
C3 C4 Te1 111.7(4)
C3 C4 H4A 109.3
C3 C4 H4B 109.3
H4A C4 H4B 107.9
C3 C5 H5A 108.0
C3 C5 H5B 108.0
H5A C5 H5B 107.2
C6 C5 C3 117.3(5)
C6 C5 H5A 108.0
C6 C5 H5B 108.0
C5 C6 H6A 108.7
C5 C6 H6B 108.7
H6A C6 H6B 107.6
C7 C6 C5 114.2(6)
C7 C6 H6A 108.7
C7 C6 H6B 108.7
C6 C7 H7A 108.9
C6 C7 H7B 108.9
H7A C7 H7B 107.7
C8 C7 C6 113.5(7)
C8 C7 H7A 108.9
C8 C7 H7B 108.9
C7 C8 H8A 109.5
C7 C8 H8B 109.5
C7 C8 H8C 109.5
H8A C8 H8B 109.5
H8A C8 H8C 109.5
H8B C8 H8C 109.5
C1 B3 C2 57.8(3)
C1 B3 H3A 124.5
C1 B3 B4 58.7(3)
C1 B3 B7 104.7(4)
C1 B3 B8 105.5(4)
C2 B3 H3A 123.9
C2 B3 B4 106.0(4)
C2 B3 B7 58.4(3)
C2 B3 B8 105.9(4)
B4 B3 H3A 121.3
B4 B3 B7 109.0(5)
B7 B3 H3A 122.0
B8 B3 H3A 122.1
B8 B3 B4 60.9(4)
B8 B3 B7 60.5(4)
C1 B4 B3 59.9(3)
C1 B4 H4 124.6
C1 B4 B5 58.1(4)
C1 B4 B8 105.2(5)
C1 B4 B9 104.3(5)
B3 B4 H4 121.3
B3 B4 B5 108.4(5)
B3 B4 B8 59.4(4)
B3 B4 B9 107.7(5)
B5 B4 H4 121.4
B8 B4 H4 122.2
B8 B4 B5 108.4(5)
B8 B4 B9 60.3(4)
B9 B4 H4 122.6
B9 B4 B5 59.9(4)
C1 B5 B4 58.7(3)
C1 B5 H5 124.6
C1 B5 B6 58.9(4)
C1 B5 B9 104.8(5)
C1 B5 B10 104.6(5)
B4 B5 H5 121.6
B4 B5 B10 107.6(5)
B6 B5 B4 107.9(4)
B6 B5 H5 121.6
B6 B5 B10 59.6(4)
B9 B5 B4 60.0(4)
B9 B5 H5 122.5
B9 B5 B6 107.6(5)
B9 B5 B10 59.7(5)
B10 B5 H5 122.7
C1 B6 C2 57.8(3)
C1 B6 B5 58.1(4)
C1 B6 H6 124.6
C1 B6 B10 104.5(5)
C1 B6 B11 104.9(4)
C2 B6 B5 105.0(4)
C2 B6 H6 124.3
C2 B6 B10 104.9(5)
C2 B6 B11 58.4(4)
B5 B6 H6 122.0
B10 B6 B5 60.4(5)
B10 B6 H6 122.9
B11 B6 B5 108.4(5)
B11 B6 H6 122.0
B11 B6 B10 60.2(5)
C2 B7 B3 59.9(3)
C2 B7 H7 123.6
C2 B7 B8 106.1(5)
C2 B7 B11 58.8(4)
C2 B7 B12 105.8(5)
B3 B7 H7 121.5
B3 B7 B8 59.4(4)
B3 B7 B11 108.4(5)
B3 B7 B12 107.9(5)
B8 B7 H7 122.0
B8 B7 B11 108.6(5)
B8 B7 B12 60.3(4)
B11 B7 H7 121.3
B12 B7 H7 122.1
B12 B7 B11 60.3(4)
B3 B8 B4 59.7(4)
B3 B8 B7 60.1(4)
B3 B8 H8 121.8
B3 B8 B9 107.8(5)
B3 B8 B12 108.1(4)
B4 B8 H8 121.8
B4 B8 B9 60.1(4)
B4 B8 B12 108.0(5)
B7 B8 B4 107.7(5)
B7 B8 H8 121.9
B7 B8 B9 107.7(5)
B7 B8 B12 60.0(4)
B9 B8 H8 121.9
B12 B8 H8 121.6
B12 B8 B9 59.9(4)
B4 B9 B8 59.6(4)
B4 B9 H9 121.9
B5 B9 B4 60.1(4)
B5 B9 B8 107.9(4)
B5 B9 H9 121.5
B8 B9 H9 121.9
B10 B9 B4 108.2(5)
B10 B9 B5 60.3(5)
B10 B9 B8 108.1(5)
B10 B9 H9 121.5
B10 B9 B12 60.2(5)
B12 B9 B4 107.6(5)
B12 B9 B5 108.3(5)
B12 B9 B8 59.9(4)
B12 B9 H9 121.7
B5 B10 H10 121.8
B6 B10 B5 60.0(4)
B6 B10 B9 108.1(5)
B6 B10 H10 121.7
B6 B10 B11 59.8(4)
B6 B10 B12 108.0(5)
B9 B10 B5 59.9(5)
B9 B10 H10 121.7
B9 B10 B11 108.1(5)
B9 B10 B12 60.0(4)
B11 B10 B5 107.8(5)
B11 B10 H10 121.7
B11 B10 B12 60.2(4)
B12 B10 B5 107.9(5)
B12 B10 H10 121.7
C2 B11 B6 59.8(4)
C2 B11 B7 58.2(3)
C2 B11 B10 105.8(5)
C2 B11 H11 124.1
C2 B11 B12 104.8(5)
B6 B11 B7 107.9(5)
B6 B11 B10 60.0(5)
B6 B11 H11 121.1
B6 B11 B12 108.0(6)
B7 B11 H11 122.1
B7 B11 B12 59.6(4)
B10 B11 B7 107.6(5)
B10 B11 H11 122.2
B10 B11 B12 60.0(4)
B12 B11 H11 122.6
B7 B12 B8 59.7(4)
B7 B12 B9 107.7(5)
B7 B12 B10 107.9(5)
B7 B12 B11 60.2(4)
B7 B12 H12 121.9
B8 B12 B9 60.3(4)
B8 B12 B10 108.1(6)
B8 B12 B11 108.0(5)
B8 B12 H12 121.6
B9 B12 B10 59.9(5)
B9 B12 B11 107.7(5)
B9 B12 H12 121.8
B10 B12 B11 59.8(4)
B10 B12 H12 121.8
B11 B12 H12 121.8
C1A Te1A C4A 83.1(2)
C2A C1A Te1A 110.1(3)
C2A C1A B3A 61.4(4)
C2A C1A B4A 111.4(5)
C2A C1A B5A 113.2(5)
C2A C1A B6A 62.9(4)
B3A C1A Te1A 113.1(4)
B4A C1A Te1A 125.9(4)
B4A C1A B3A 62.2(5)
B4A C1A B6A 114.4(5)
B5A C1A Te1A 125.6(5)
B5A C1A B3A 115.9(6)
B5A C1A B4A 63.7(5)
B5A C1A B6A 62.2(5)
B6A C1A Te1A 114.7(4)
B6A C1A B3A 115.3(5)
C1A C2A B3A 61.7(4)
C1A C2A B6A 60.7(4)
C1A C2A B10A 110.4(5)
C1A C2A B11A 110.6(5)
C3A C2A C1A 113.9(4)
C3A C2A B3A 118.3(5)
C3A C2A B6A 112.8(5)
C3A C2A B10A 122.5(5)
C3A C2A B11A 126.9(5)
B3A C2A B6A 113.7(5)
B3A C2A B10A 114.1(5)
B3A C2A B11A 62.2(4)
B10A C2A B6A 62.1(5)
B10A C2A B11A 62.6(4)
B11A C2A B6A 113.4(5)
C2A C3A H3AA 107.6
C4A C3A C2A 111.8(4)
C4A C3A H3AA 107.6
C4A C3A C5A 110.3(5)
C5A C3A C2A 111.8(5)
C5A C3A H3AA 107.6
Te1A C4A H4AA 109.3
Te1A C4A H4AB 109.3
C3A C4A Te1A 111.5(4)
C3A C4A H4AA 109.3
C3A C4A H4AB 109.3
H4AA C4A H4AB 108.0
C3A C5A H5AA 108.5
C3A C5A H5AB 108.5
H5AA C5A H5AB 107.5
C6A C5A C3A 115.0(6)
C6A C5A H5AA 108.5
C6A C5A H5AB 108.5
C5A C6A H6AA 109.1
C5A C6A H6AB 109.1
C5A C6A C7A 112.4(7)
H6AA C6A H6AB 107.9
C7A C6A H6AA 109.1
C7A C6A H6AB 109.1
C6A C7A H7AA 107.8
C6A C7A H7AB 107.8
H7AA C7A H7AB 107.1
C8A C7A C6A 118.2(10)
C8A C7A H7AA 107.8
C8A C7A H7AB 107.8
C7A C8A H8AA 109.5
C7A C8A H8AB 109.5
C7A C8A H8AC 109.5
H8AA C8A H8AB 109.5
H8AA C8A H8AC 109.5
H8AB C8A H8AC 109.5
C1A B3A H3AB 124.8
C1A B3A B4A 58.6(5)
C1A B3A B7A 104.1(6)
C1A B3A B11A 104.8(5)
C2A B3A C1A 56.9(3)
C2A B3A H3AB 124.1
C2A B3A B4A 104.9(5)
C2A B3A B7A 105.0(5)
C2A B3A B11A 59.5(4)
B4A B3A H3AB 122.2
B4A B3A B7A 59.7(6)
B4A B3A B11A 107.8(6)
B7A B3A H3AB 123.3
B7A B3A B11A 59.7(5)
B11A B3A H3AB 121.9
C1A B4A B3A 59.1(4)
C1A B4A H4AC 125.4
C1A B4A B5A 57.6(5)
C1A B4A B7A 105.0(6)
C1A B4A B8A 104.1(6)
B3A B4A H4AC 121.1
B3A B4A B5A 108.2(6)
B5A B4A H4AC 121.2
B7A B4A B3A 60.3(5)
B7A B4A H4AC 121.8
B7A B4A B5A 109.1(7)
B7A B4A B8A 60.1(6)
B8A B4A B3A 108.3(7)
B8A B4A H4AC 122.3
B8A B4A B5A 60.8(6)
C1A B5A B4A 58.7(5)
C1A B5A H5AC 124.7
C1A B5A B6A 59.6(4)
C1A B5A B8A 103.5(7)
C1A B5A B9A 103.9(6)
B4A B5A H5AC 121.9
B4A B5A B8A 59.0(6)
B6A B5A B4A 108.3(6)
B6A B5A H5AC 121.4
B6A B5A B8A 106.6(7)
B6A B5A B9A 59.1(5)
B8A B5A H5AC 123.7
B9A B5A B4A 106.2(8)
B9A B5A H5AC 123.7
B9A B5A B8A 58.9(6)
C1A B6A C2A 56.4(3)
C1A B6A B5A 58.2(4)
C1A B6A H6AC 125.5
C1A B6A B9A 104.6(6)
C1A B6A B10A 103.8(5)
C2A B6A B5A 104.8(6)
C2A B6A H6AC 125.1
C2A B6A B9A 104.8(6)
C2A B6A B10A 58.1(4)
B5A B6A H6AC 121.0
B5A B6A B10A 109.9(6)
B9A B6A B5A 61.5(5)
B9A B6A H6AC 122.2
B9A B6A B10A 60.8(5)
B10A B6A H6AC 121.7
B3A B7A H7AC 121.8
B3A B7A B12A 107.7(5)
B4A B7A B3A 60.0(5)
B4A B7A H7AC 121.8
B4A B7A B8A 60.0(6)
B4A B7A B11A 108.5(5)
B4A B7A B12A 107.4(7)
B8A B7A B3A 107.9(7)
B8A B7A H7AC 121.8
B8A B7A B12A 59.5(6)
B11A B7A B3A 60.3(4)
B11A B7A H7AC 121.1
B11A B7A B8A 108.4(7)
B11A B7A B12A 60.3(5)
B12A B7A H7AC 122.2
B4A B8A B5A 60.2(6)
B4A B8A B7A 59.9(6)
B4A B8A H8AD 121.7
B5A B8A H8AD 121.5
B7A B8A B5A 108.4(6)
B7A B8A H8AD 121.4
B9A B8A B4A 108.3(6)
B9A B8A B5A 60.2(6)
B9A B8A B7A 108.4(7)
B9A B8A H8AD 121.6
B12A B8A B4A 108.1(6)
B12A B8A B5A 108.0(7)
B12A B8A B7A 60.5(6)
B12A B8A H8AD 121.7
B12A B8A B9A 59.7(6)
B5A B9A H9A 121.5
B6A B9A B5A 59.4(5)
B6A B9A B8A 108.4(6)
B6A B9A H9A 121.5
B6A B9A B10A 60.5(5)
B6A B9A B12A 108.8(6)
B8A B9A B5A 60.9(6)
B8A B9A H9A 121.4
B8A B9A B10A 108.1(7)
B10A B9A B5A 108.0(5)
B10A B9A H9A 121.7
B12A B9A B5A 108.8(7)
B12A B9A B8A 60.0(6)
B12A B9A H9A 121.3
B12A B9A B10A 60.1(5)
C2A B10A B6A 59.8(4)
C2A B10A B9A 104.4(6)
C2A B10A H10A 124.1
C2A B10A B11A 59.2(4)
C2A B10A B12A 104.7(5)
B6A B10A B9A 58.6(5)
B6A B10A H10A 121.7
B6A B10A B11A 108.8(5)
B9A B10A H10A 123.5
B9A B10A B11A 107.3(6)
B11A B10A H10A 121.0
B12A B10A B6A 106.4(6)
B12A B10A B9A 59.0(6)
B12A B10A H10A 123.2
B12A B10A B11A 59.9(5)
C2A B11A B3A 58.3(4)
C2A B11A B7A 104.4(6)
C2A B11A B10A 58.2(4)
C2A B11A H11A 125.4
C2A B11A B12A 103.5(6)
B3A B11A B10A 107.2(6)
B3A B11A H11A 121.8
B3A B11A B12A 107.5(6)
B7A B11A B3A 60.1(5)
B7A B11A B10A 107.9(7)
B7A B11A H11A 122.1
B7A B11A B12A 60.1(5)
B10A B11A H11A 121.9
B12A B11A B10A 59.5(5)
B12A B11A H11A 122.9
B7A B12A B11A 59.6(5)
B7A B12A H12A 121.9
B8A B12A B7A 60.0(6)
B8A B12A B10A 109.0(7)
B8A B12A B11A 108.3(6)
B8A B12A H12A 121.4
B9A B12A B7A 108.5(7)
B9A B12A B8A 60.3(7)
B9A B12A B10A 60.9(6)
B9A B12A B11A 109.4(6)
B9A B12A H12A 120.8
B10A B12A B7A 108.3(5)
B10A B12A B11A 60.6(4)
B10A B12A H12A 121.0
B11A B12A H12A 121.4

loop_
_geom_bond_atom_site_label_1
_geom_bond_atom_site_label_2
_geom_bond_distance
Te1 C1 2.140(6)
Te1 C4 2.149(6)
C1 C2 1.667(8)
C1 B3 1.725(8)
C1 B4 1.705(9)
C1 B5 1.694(8)
C1 B6 1.710(9)
C2 C3 1.551(7)
C2 B3 1.726(8)
C2 B6 1.736(9)
C2 B7 1.700(8)
C2 B11 1.710(9)
C3 H3 0.9800
C3 C4 1.517(9)
C3 C5 1.538(8)
C4 H4A 0.9700
C4 H4B 0.9700
C5 H5A 0.9700
C5 H5B 0.9700
C5 C6 1.518(10)
C6 H6A 0.9700
C6 H6B 0.9700
C6 C7 1.508(9)
C7 H7A 0.9700
C7 H7B 0.9700
C7 C8 1.477(11)
C8 H8A 0.9600
C8 H8B 0.9600
C8 H8C 0.9600
B3 H3A 1.1000
B3 B4 1.751(9)
B3 B7 1.756(10)
B3 B8 1.745(9)
B4 H4 1.1000
B4 B5 1.780(10)
B4 B8 1.771(11)
B4 B9 1.779(10)
B5 H5 1.1000
B5 B6 1.779(11)
B5 B9 1.778(11)
B5 B10 1.785(13)
B6 H6 1.1000
B6 B10 1.772(11)
B6 B11 1.769(11)
B7 H7 1.1000
B7 B8 1.764(9)
B7 B11 1.781(10)
B7 B12 1.770(9)
B8 H8 1.1000
B8 B9 1.783(10)
B8 B12 1.776(10)
B9 H9 1.1000
B9 B10 1.774(12)
B9 B12 1.777(12)
B10 H10 1.1000
B10 B11 1.776(12)
B10 B12 1.780(12)
B11 H11 1.1000
B11 B12 1.783(10)
B12 H12 1.1000
Te1A C1A 2.134(6)
Te1A C4A 2.149(5)
C1A C2A 1.634(8)
C1A B3A 1.717(10)
C1A B4A 1.709(10)
C1A B5A 1.687(10)
C1A B6A 1.711(9)
C2A C3A 1.542(7)
C2A B3A 1.712(9)
C2A B6A 1.746(10)
C2A B10A 1.716(9)
C2A B11A 1.735(9)
C3A H3AA 0.9800
C3A C4A 1.519(7)
C3A C5A 1.535(9)
C4A H4AA 0.9700
C4A H4AB 0.9700
C5A H5AA 0.9700
C5A H5AB 0.9700
C5A C6A 1.510(8)
C6A H6AA 0.9700
C6A H6AB 0.9700
C6A C7A 1.533(13)
C7A H7AA 0.9700
C7A H7AB 0.9700
C7A C8A 1.425(13)
C8A H8AA 0.9600
C8A H8AB 0.9600
C8A H8AC 0.9600
B3A H3AB 1.1000
B3A B4A 1.771(12)
B3A B7A 1.778(11)
B3A B11A 1.781(11)
B4A H4AC 1.1000
B4A B5A 1.792(15)
B4A B7A 1.767(16)
B4A B8A 1.769(13)
B5A H5AC 1.1000
B5A B6A 1.755(13)
B5A B8A 1.803(16)
B5A B9A 1.791(15)
B6A H6AC 1.1000
B6A B9A 1.750(12)
B6A B10A 1.784(13)
B7A H7AC 1.1000
B7A B8A 1.771(17)
B7A B11A 1.770(12)
B7A B12A 1.780(13)
B8A H8AD 1.1000
B8A B9A 1.767(16)
B8A B12A 1.761(16)
B9A H9A 1.1000
B9A B10A 1.789(14)
B9A B12A 1.755(16)
B10A H10A 1.1000
B10A B11A 1.793(12)
B10A B12A 1.774(11)
B11A H11A 1.1000
B11A B12A 1.782(12)
B12A H12A 1.1000
